data_2207285
loop_
_publ_author_name
'Huan-Li Dong'
'Li Xu'
'Qing-Yan Liu'
'Rui-Li Sang'

_publ_section_title
;
 Tetraaquabis(4,4-bipyridine)copper(II) bis(perchlorate) bipyridine
 tetrasolvate
;
_journal_coeditor_code LH6498
_journal_issue 11
_journal_name_full 'Acta Crystallographica Section E'
_journal_page_first m2340
_journal_page_last m2342
_journal_paper_doi 10.1107/S1600536805032873
_journal_volume 61
_journal_year 2005
_chemical_formula_iupac '[Cu (C10 H8 N2)2 (H2 O)4] (Cl O4)2, 4C10 H8 N2'
_chemical_formula_moiety 'C20 H24 Cu N4 O4 2+, 2Cl O4 -, 4C10 H8 N2'
_chemical_formula_sum 'C60 H56 Cl2 Cu N12 O12'
_chemical_formula_weight 1271.62
_chemical_name_systematic
;
Tetraaquabis(4,4-bipyridine)copper(II) diperchlorate bipyridine tetrasolvate
;
_space_group_IT_number 2
_symmetry_cell_setting triclinic
_symmetry_space_group_name_Hall '-P 1'
_symmetry_space_group_name_H-M 'P -1'
_atom_sites_solution_hydrogens geom
_atom_sites_solution_primary direct
_atom_sites_solution_secondary difmap
_cell_angle_alpha 63.729(8)
_cell_angle_beta 88.073(10)
_cell_angle_gamma 81.464(10)
_cell_formula_units_Z 1
_cell_length_a 7.8728(5)
_cell_length_b 14.1856(2)
_cell_length_c 14.8321(4)
_cell_measurement_reflns_used 3511
_cell_measurement_temperature 295.15
_cell_measurement_theta_max 27.48
_cell_measurement_theta_min 6.50
_cell_volume 1467.95(15)
_computing_cell_refinement CrystalClear
_computing_data_collection 'CrystalClear (Rigaku Corporation & Molecular Structure Corporation, 2004)'
_computing_data_reduction CrystalClear
_computing_molecular_graphics SHELXTL
_computing_publication_material SHELXTL
_computing_structure_refinement SHELXTL
_computing_structure_solution 'SHELXTL (Sheldrick, 1997 or 1999??)'
_diffrn_ambient_temperature 295.15
_diffrn_measured_fraction_theta_full 0.997
_diffrn_measured_fraction_theta_max 0.997
_diffrn_measurement_device_type 'Rigaku Mercury70 (2x2 bin mode)'
_diffrn_measurement_method \w
_diffrn_radiation_monochromator graphite
_diffrn_radiation_source 'fine-focus sealed tube'
_diffrn_radiation_type MoK\a
_diffrn_radiation_wavelength 0.71073
_diffrn_reflns_av_R_equivalents 0.0184
_diffrn_reflns_av_sigmaI/netI 0.0322
_diffrn_reflns_limit_h_max 10
_diffrn_reflns_limit_h_min -10
_diffrn_reflns_limit_k_max 17
_diffrn_reflns_limit_k_min -18
_diffrn_reflns_limit_l_max 14
_diffrn_reflns_limit_l_min -19
_diffrn_reflns_number 11148
_diffrn_reflns_theta_full 27.48
_diffrn_reflns_theta_max 27.48
_diffrn_reflns_theta_min 6.49
_diffrn_standards_decay_% 0
_diffrn_standards_interval_count 0
_diffrn_standards_number 0
_exptl_absorpt_coefficient_mu 0.537
_exptl_absorpt_correction_T_max 0.748
_exptl_absorpt_correction_T_min 0.729
_exptl_absorpt_correction_type multi-scan
_exptl_absorpt_process_details '(CrystalClear; Rigaku Corporation & Molecular Structure Corporation, 2004)'
_exptl_crystal_colour blue
_exptl_crystal_density_diffrn 1.438
_exptl_crystal_density_method 'not measured'
_exptl_crystal_description prism
_exptl_crystal_F_000 659
_exptl_crystal_size_max 0.58
_exptl_crystal_size_mid 0.55
_exptl_crystal_size_min 0.55
_refine_diff_density_max 0.299
_refine_diff_density_min -0.378
_refine_ls_extinction_method none
_refine_ls_goodness_of_fit_ref 1.006
_refine_ls_hydrogen_treatment mixed
_refine_ls_matrix_type full
_refine_ls_number_parameters 410
_refine_ls_number_reflns 6527
_refine_ls_number_restraints 6
_refine_ls_restrained_S_all 1.006
_refine_ls_R_factor_all 0.0525
_refine_ls_R_factor_gt 0.0425
_refine_ls_shift/su_max 0.002
_refine_ls_shift/su_mean 0.000
_refine_ls_structure_factor_coef Fsqd
_refine_ls_weighting_details 'calc w = 1/[\s^2^(Fo^2^)+(0.0575P)^2^+0.423P] where P = (Fo^2^+2Fc^2^)/3'
_refine_ls_weighting_scheme calc
_refine_ls_wR_factor_gt 0.1041
_refine_ls_wR_factor_ref 0.1112
_reflns_number_gt 5581
_reflns_number_total 6527
_reflns_threshold_expression I>2\s(I)
_cod_data_source_file lh6498.cif
_cod_data_source_block I
_cod_database_code 2207285
_cod_database_fobs_code 2207285

loop_
_symmetry_equiv_pos_as_xyz
'x, y, z'
'-x, -y, -z'

loop_
_atom_site_label
_atom_site_fract_x
_atom_site_fract_y
_atom_site_fract_z
_atom_site_U_iso_or_equiv
_atom_site_adp_type
_atom_site_calc_flag
_atom_site_refinement_flags
_atom_site_occupancy
_atom_site_type_symbol
Cl1 0.78574(9) 0.34814(4) 0.30453(4) 0.06106(17) Uani d . 1 Cl
Cu1 0.5000 1.0000 0.0000 0.03110(10) Uani d S 1 Cu
O1 0.6534(4) 0.29642(16) 0.36471(19) 0.1121(9) Uani d . 1 O
O1W 0.5764(2) 0.90942(11) -0.08278(10) 0.0470(4) Uani d D 1 O
H1WB 0.624(3) 0.9365(16) -0.1374(12) 0.067(8) Uiso d D 1 H
H1WA 0.569(3) 0.8462(10) -0.0671(17) 0.068(8) Uiso d D 1 H
O2W 0.24658(19) 1.04257(11) -0.06544(10) 0.0415(3) Uani d D 1 O
H2WB 0.245(3) 1.0390(19) -0.1199(12) 0.070(8) Uiso d D 1 H
H2WA 0.185(3) 1.0966(14) -0.0691(18) 0.071(8) Uiso d D 1 H
O2 0.8335(3) 0.30417(14) 0.23577(14) 0.0772(6) Uani d . 1 O
O3 0.9326(4) 0.3334(2) 0.3656(2) 0.1170(10) Uani d . 1 O
O4 0.7242(3) 0.45860(12) 0.25196(14) 0.0691(5) Uani d . 1 O
N1 0.4210(2) 0.86440(11) 0.12008(11) 0.0361(3) Uani d . 1 N
N2 0.2447(3) 0.40613(16) 0.55233(15) 0.0588(5) Uani d . 1 N
N3 0.4146(3) 0.30129(14) 0.06903(16) 0.0599(5) Uani d . 1 N
N4 -0.0381(2) 0.76322(14) 0.08815(15) 0.0521(4) Uani d . 1 N
N5 0.2745(3) 0.02953(17) 0.27395(14) 0.0564(5) Uani d . 1 N
N6 0.2200(3) 0.04811(16) 0.74439(13) 0.0529(4) Uani d . 1 N
C1 0.5277(3) 0.77208(14) 0.15613(14) 0.0429(4) Uani d . 1 C
H1A 0.6294 0.7686 0.1232 0.052 Uiso calc R 1 H
C2 0.4956(3) 0.68225(15) 0.23890(15) 0.0438(4) Uani d . 1 C
H2A 0.5738 0.6199 0.2603 0.053 Uiso calc R 1 H
C3 0.3459(2) 0.68489(14) 0.29053(14) 0.0369(4) Uani d . 1 C
C4 0.2349(3) 0.78025(15) 0.25252(15) 0.0419(4) Uani d . 1 C
H4A 0.1327 0.7861 0.2843 0.050 Uiso calc R 1 H
C5 0.2747(2) 0.86648(14) 0.16804(14) 0.0397(4) Uani d . 1 C
H5A 0.1964 0.9289 0.1432 0.048 Uiso calc R 1 H
C6 0.3092(3) 0.58905(15) 0.38107(14) 0.0404(4) Uani d . 1 C
C7 0.3759(3) 0.48786(16) 0.39330(17) 0.0507(5) Uani d . 1 C
H7A 0.4436 0.4786 0.3444 0.061 Uiso calc R 1 H
C8 0.3407(3) 0.40123(18) 0.47889(19) 0.0589(6) Uani d . 1 C
H8A 0.3877 0.3342 0.4857 0.071 Uiso calc R 1 H
C9 0.1820(3) 0.50352(19) 0.53970(17) 0.0561(6) Uani d . 1 C
H9A 0.1145 0.5100 0.5899 0.067 Uiso calc R 1 H
C10 0.2097(3) 0.59605(17) 0.45722(16) 0.0487(5) Uani d . 1 C
H10A 0.1622 0.6620 0.4530 0.058 Uiso calc R 1 H
C11 0.4119(4) 0.31183(19) 0.1538(2) 0.0643(6) Uani d . 1 C
H11A 0.4671 0.2558 0.2109 0.077 Uiso calc R 1 H
C12 0.3318(3) 0.40120(18) 0.16204(19) 0.0594(6) Uani d . 1 C
H12A 0.3337 0.4040 0.2234 0.071 Uiso calc R 1 H
C13 0.2492(3) 0.48619(15) 0.07857(16) 0.0437(4) Uani d . 1 C
C14 0.2543(3) 0.47669(18) -0.01010(18) 0.0575(6) Uani d . 1 C
H14A 0.2026 0.5322 -0.0688 0.069 Uiso calc R 1 H
C15 0.3369(4) 0.38412(18) -0.0112(2) 0.0645(7) Uani d . 1 C
H15A 0.3381 0.3795 -0.0718 0.077 Uiso calc R 1 H
C16 0.1546(3) 0.58262(16) 0.08297(16) 0.0431(4) Uani d . 1 C
C17 0.0720(3) 0.57739(17) 0.16866(16) 0.0471(5) Uani d . 1 C
H17A 0.0794 0.5132 0.2265 0.057 Uiso calc R 1 H
C18 -0.0217(3) 0.66848(18) 0.16748(17) 0.0507(5) Uani d . 1 C
H18A -0.0765 0.6631 0.2257 0.061 Uiso calc R 1 H
C19 0.0437(3) 0.76811(18) 0.00620(19) 0.0601(6) Uani d . 1 C
H19A 0.0354 0.8337 -0.0501 0.072 Uiso calc R 1 H
C20 0.1396(3) 0.68173(17) 0.00026(18) 0.0577(6) Uani d . 1 C
H20A 0.1940 0.6897 -0.0588 0.069 Uiso calc R 1 H
C31 0.1856(4) 0.1118(2) 0.28339(17) 0.0621(6) Uani d . 1 C
H31A 0.1341 0.1689 0.2257 0.075 Uiso calc R 1 H
C32 0.1654(3) 0.11765(18) 0.37329(16) 0.0548(6) Uani d . 1 C
H32A 0.1026 0.1777 0.3750 0.066 Uiso calc R 1 H
C33 0.2382(2) 0.03433(15) 0.46094(14) 0.0389(4) Uani d . 1 C
C34 0.3280(3) -0.05340(17) 0.45236(16) 0.0499(5) Uani d . 1 C
H34A 0.3777 -0.1125 0.5091 0.060 Uiso calc R 1 H
C35 0.3424(3) -0.05180(19) 0.35892(17) 0.0565(6) Uani d . 1 C
H35A 0.4032 -0.1111 0.3548 0.068 Uiso calc R 1 H
C36 0.2272(2) 0.03873(15) 0.55923(14) 0.0383(4) Uani d . 1 C
C37 0.1975(3) 0.13558(16) 0.56452(15) 0.0461(5) Uani d . 1 C
H37A 0.1778 0.1992 0.5061 0.055 Uiso calc R 1 H
C38 0.1977(3) 0.13599(18) 0.65746(17) 0.0499(5) Uani d . 1 C
H38A 0.1813 0.2013 0.6595 0.060 Uiso calc R 1 H
C39 0.2456(3) -0.04405(18) 0.73874(16) 0.0553(6) Uani d . 1 C
H39A 0.2615 -0.1064 0.7985 0.066 Uiso calc R 1 H
C40 0.2499(3) -0.05238(16) 0.64958(15) 0.0486(5) Uani d . 1 C
H40A 0.2680 -0.1189 0.6501 0.058 Uiso calc R 1 H

loop_
_atom_site_aniso_label
_atom_site_aniso_U_11
_atom_site_aniso_U_22
_atom_site_aniso_U_33
_atom_site_aniso_U_12
_atom_site_aniso_U_13
_atom_site_aniso_U_23
Cl1 0.0883(4) 0.0349(3) 0.0504(3) 0.0102(3) 0.0009(3) -0.0161(2)
Cu1 0.04353(18) 0.02170(15) 0.02456(15) 0.00065(11) 0.00398(11) -0.00894(11)
O1 0.166(2) 0.0518(11) 0.1048(17) -0.0245(13) 0.0655(17) -0.0243(11)
O1W 0.0756(10) 0.0324(7) 0.0352(7) -0.0045(7) 0.0130(7) -0.0186(6)
O2W 0.0510(8) 0.0369(7) 0.0362(7) 0.0060(6) -0.0021(6) -0.0194(6)
O2 0.1132(16) 0.0542(10) 0.0598(11) 0.0141(10) 0.0018(10) -0.0293(9)
O3 0.136(2) 0.1041(18) 0.120(2) 0.0603(16) -0.0637(17) -0.0770(16)
O4 0.0873(13) 0.0344(8) 0.0701(11) 0.0079(8) 0.0089(9) -0.0149(8)
N1 0.0464(9) 0.0277(7) 0.0317(7) -0.0002(6) 0.0037(6) -0.0126(6)
N2 0.0625(12) 0.0488(11) 0.0495(11) -0.0185(9) 0.0029(9) -0.0046(8)
N3 0.0727(13) 0.0379(10) 0.0705(13) 0.0022(9) 0.0065(10) -0.0289(9)
N4 0.0534(10) 0.0458(10) 0.0607(11) 0.0053(8) 0.0010(9) -0.0306(9)
N5 0.0700(13) 0.0648(12) 0.0418(10) -0.0081(10) 0.0074(9) -0.0311(9)
N6 0.0639(12) 0.0594(11) 0.0426(10) -0.0032(9) 0.0030(8) -0.0309(9)
C1 0.0483(11) 0.0311(9) 0.0386(10) 0.0040(8) 0.0101(8) -0.0095(8)
C2 0.0494(11) 0.0293(9) 0.0408(10) 0.0039(8) 0.0062(8) -0.0081(8)
C3 0.0442(10) 0.0309(9) 0.0347(9) -0.0058(7) 0.0015(7) -0.0137(7)
C4 0.0411(10) 0.0366(10) 0.0461(10) -0.0048(8) 0.0097(8) -0.0175(8)
C5 0.0410(10) 0.0299(9) 0.0437(10) 0.0016(7) 0.0030(8) -0.0143(8)
C6 0.0437(10) 0.0361(9) 0.0375(9) -0.0099(8) 0.0001(8) -0.0114(8)
C7 0.0596(13) 0.0369(10) 0.0497(12) -0.0074(9) 0.0070(10) -0.0142(9)
C8 0.0662(15) 0.0340(11) 0.0633(14) -0.0090(10) 0.0014(12) -0.0092(10)
C9 0.0636(14) 0.0563(13) 0.0442(12) -0.0213(11) 0.0122(10) -0.0155(10)
C10 0.0572(12) 0.0434(11) 0.0436(11) -0.0118(9) 0.0097(9) -0.0167(9)
C11 0.0754(17) 0.0426(12) 0.0678(15) 0.0147(11) -0.0118(13) -0.0242(11)
C12 0.0725(16) 0.0494(13) 0.0576(14) 0.0106(11) -0.0105(12) -0.0300(11)
C13 0.0446(11) 0.0363(10) 0.0526(11) -0.0026(8) 0.0034(9) -0.0231(9)
C14 0.0788(16) 0.0392(11) 0.0518(12) 0.0045(10) 0.0012(11) -0.0216(10)
C15 0.0938(19) 0.0426(12) 0.0580(14) 0.0028(12) 0.0076(13) -0.0274(11)
C16 0.0435(10) 0.0380(10) 0.0530(11) -0.0032(8) 0.0027(9) -0.0257(9)
C17 0.0510(12) 0.0437(11) 0.0458(11) 0.0000(9) -0.0003(9) -0.0210(9)
C18 0.0517(12) 0.0542(13) 0.0509(12) 0.0021(10) 0.0025(9) -0.0306(10)
C19 0.0761(16) 0.0363(11) 0.0608(14) 0.0019(10) 0.0142(12) -0.0191(10)
C20 0.0701(15) 0.0430(11) 0.0560(13) -0.0003(10) 0.0204(11) -0.0221(10)
C31 0.0783(17) 0.0637(15) 0.0386(11) 0.0066(12) -0.0047(11) -0.0222(11)
C32 0.0674(15) 0.0507(12) 0.0411(11) 0.0125(10) -0.0031(10) -0.0218(10)
C33 0.0429(10) 0.0404(10) 0.0355(9) -0.0062(8) 0.0039(8) -0.0188(8)
C34 0.0656(14) 0.0425(11) 0.0416(11) -0.0017(10) 0.0020(10) -0.0204(9)
C35 0.0709(15) 0.0549(13) 0.0504(13) -0.0012(11) 0.0055(11) -0.0320(11)
C36 0.0404(10) 0.0390(10) 0.0368(9) -0.0051(8) 0.0035(7) -0.0184(8)
C37 0.0576(12) 0.0380(10) 0.0410(10) -0.0002(9) 0.0010(9) -0.0180(8)
C38 0.0578(13) 0.0476(11) 0.0514(12) 0.0013(10) 0.0006(10) -0.0311(10)
C39 0.0796(16) 0.0465(12) 0.0362(10) -0.0090(11) 0.0054(10) -0.0154(9)
C40 0.0708(14) 0.0366(10) 0.0403(10) -0.0087(9) 0.0041(10) -0.0185(8)

loop_
_atom_type_symbol
_atom_type_description
_atom_type_scat_dispersion_real
_atom_type_scat_dispersion_imag
_atom_type_scat_source
C C 0.0033 0.0016 'International Tables Vol C Tables 4.2.6.8 and 6.1.1.4'
H H 0.0000 0.0000 'International Tables Vol C Tables 4.2.6.8 and 6.1.1.4'
Cl Cl 0.1484 0.1585 'International Tables Vol C Tables 4.2.6.8 and 6.1.1.4'
Cu Cu 0.3201 1.2651 'International Tables Vol C Tables 4.2.6.8 and 6.1.1.4'
N N 0.0061 0.0033 'International Tables Vol C Tables 4.2.6.8 and 6.1.1.4'
O O 0.0106 0.0060 'International Tables Vol C Tables 4.2.6.8 and 6.1.1.4'

loop_
_geom_angle_atom_site_label_1
_geom_angle_atom_site_label_2
_geom_angle_atom_site_label_3
_geom_angle_site_symmetry_1
_geom_angle_site_symmetry_3
_geom_angle
_geom_angle_publ_flag
O1 Cl1 O4 . . 108.73(13) no
O1 Cl1 O3 . . 110.61(19) no
O4 Cl1 O3 . . 108.85(14) no
O1 Cl1 O2 . . 108.98(14) no
O4 Cl1 O2 . . 110.73(11) no
O3 Cl1 O2 . . 108.94(14) no
N1 Cu1 N1 2_675 . 180.0 yes
N1 Cu1 O2W 2_675 2_675 89.15(6) n
N1 Cu1 O2W . 2_675 90.85(6) yes
N1 Cu1 O2W 2_675 . 90.85(6) n
N1 Cu1 O2W . . 89.15(6) yes
O2W Cu1 O2W 2_675 . 180.0 yes
N1 Cu1 O1W 2_675 . 89.40(5) n
N1 Cu1 O1W . . 90.60(5) yes
O2W Cu1 O1W 2_675 . 89.22(6) n
O2W Cu1 O1W . . 90.78(6) yes
N1 Cu1 O1W 2_675 2_675 90.60(5) n
N1 Cu1 O1W . 2_675 89.40(5) yes
O2W Cu1 O1W 2_675 2_675 90.78(6) n
O2W Cu1 O1W . 2_675 89.22(6) yes
O1W Cu1 O1W . 2_675 180.0 yes
Cu1 O1W H1WB . . 120.5(15) no
Cu1 O1W H1WA . . 129.0(15) no
H1WB O1W H1WA . . 110.4(15) no
Cu1 O2W H2WB . . 111.7(18) no
Cu1 O2W H2WA . . 120.2(18) no
H2WB O2W H2WA . . 111.1(16) no
C5 N1 C1 . . 116.72(15) no
C5 N1 Cu1 . . 123.99(12) no
C1 N1 Cu1 . . 119.11(12) no
C8 N2 C9 . . 115.30(19) no
C11 N3 C15 . . 115.97(19) no
C18 N4 C19 . . 116.35(18) no
C31 N5 C35 . . 116.06(19) no
C39 N6 C38 . . 116.58(18) no
N1 C1 C2 . . 123.74(17) no
N1 C1 H1A . . 118.1 no
C2 C1 H1A . . 118.1 no
C1 C2 C3 . . 119.71(17) no
C1 C2 H2A . . 120.1 no
C3 C2 H2A . . 120.1 no
C4 C3 C2 . . 116.45(16) no
C4 C3 C6 . . 122.81(17) no
C2 C3 C6 . . 120.73(17) no
C5 C4 C3 . . 120.44(17) no
C5 C4 H4A . . 119.8 no
C3 C4 H4A . . 119.8 no
N1 C5 C4 . . 122.91(17) no
N1 C5 H5A . . 118.5 no
C4 C5 H5A . . 118.5 no
C10 C6 C7 . . 116.93(18) no
C10 C6 C3 . . 122.15(18) no
C7 C6 C3 . . 120.92(18) no
C8 C7 C6 . . 119.1(2) no
C8 C7 H7A . . 120.5 no
C6 C7 H7A . . 120.5 no
N2 C8 C7 . . 125.0(2) no
N2 C8 H8A . . 117.5 no
C7 C8 H8A . . 117.5 no
N2 C9 C10 . . 124.7(2) no
N2 C9 H9A . . 117.7 no
C10 C9 H9A . . 117.7 no
C9 C10 C6 . . 119.0(2) no
C9 C10 H10A . . 120.5 no
C6 C10 H10A . . 120.5 no
N3 C11 C12 . . 123.9(2) no
N3 C11 H11A . . 118.0 no
C12 C11 H11A . . 118.0 no
C13 C12 C11 . . 119.6(2) no
C13 C12 H12A . . 120.2 no
C11 C12 H12A . . 120.2 no
C14 C13 C12 . . 116.79(19) no
C14 C13 C16 . . 120.7(2) no
C12 C13 C16 . . 122.51(19) no
C13 C14 C15 . . 119.5(2) no
C13 C14 H14A . . 120.2 no
C15 C14 H14A . . 120.2 no
N3 C15 C14 . . 124.1(2) no
N3 C15 H15A . . 117.9 no
C14 C15 H15A . . 117.9 no
C17 C16 C20 . . 116.82(18) no
C17 C16 C13 . . 121.55(19) no
C20 C16 C13 . . 121.59(19) no
C18 C17 C16 . . 119.4(2) no
C18 C17 H17A . . 120.3 no
C16 C17 H17A . . 120.3 no
N4 C18 C17 . . 124.0(2) no
N4 C18 H18A . . 118.0 no
C17 C18 H18A . . 118.0 no
N4 C19 C20 . . 123.8(2) no
N4 C19 H19A . . 118.1 no
C20 C19 H19A . . 118.1 no
C19 C20 C16 . . 119.6(2) no
C19 C20 H20A . . 120.2 no
C16 C20 H20A . . 120.2 no
N5 C31 C32 . . 123.9(2) no
N5 C31 H31A . . 118.0 no
C32 C31 H31A . . 118.0 no
C31 C32 C33 . . 120.0(2) no
C31 C32 H32A . . 120.0 no
C33 C32 H32A . . 120.0 no
C32 C33 C34 . . 116.58(18) no
C32 C33 C36 . . 122.11(18) no
C34 C33 C36 . . 121.28(18) no
C35 C34 C33 . . 119.3(2) no
C35 C34 H34A . . 120.3 no
C33 C34 H34A . . 120.3 no
N5 C35 C34 . . 124.1(2) no
N5 C35 H35A . . 118.0 no
C34 C35 H35A . . 118.0 no
C40 C36 C37 . . 116.83(17) no
C40 C36 C33 . . 121.84(17) no
C37 C36 C33 . . 121.32(17) no
C38 C37 C36 . . 119.32(19) no
C38 C37 H37A . . 120.3 no
C36 C37 H37A . . 120.3 no
N6 C38 C37 . . 123.72(19) no
N6 C38 H38A . . 118.1 no
C37 C38 H38A . . 118.1 no
N6 C39 C40 . . 123.9(2) no
N6 C39 H39A . . 118.1 no
C40 C39 H39A . . 118.1 no
C39 C40 C36 . . 119.67(19) no
C39 C40 H40A . . 120.2 no
C36 C40 H40A . . 120.2 no

loop_
_geom_bond_atom_site_label_1
_geom_bond_atom_site_label_2
_geom_bond_site_symmetry_2
_geom_bond_distance
_geom_bond_publ_flag
Cl1 O1 . 1.416(2) no
Cl1 O4 . 1.4200(16) no
Cl1 O3 . 1.425(3) no
Cl1 O2 . 1.4277(18) no
Cu1 N1 2_675 2.1229(15) n
Cu1 N1 . 2.1229(15) yes
Cu1 O2W 2_675 2.1309(14) n
Cu1 O2W . 2.1309(14) yes
Cu1 O1W . 2.1535(13) yes
Cu1 O1W 2_675 2.1535(13) n
O1W H1WB . 0.832(19) no
O1W H1WA . 0.832(19) no
O2W H2WB . 0.832(19) no
O2W H2WA . 0.83(2) no
N1 C5 . 1.337(2) no
N1 C1 . 1.338(2) no
N2 C8 . 1.326(3) no
N2 C9 . 1.327(3) no
N3 C11 . 1.329(3) no
N3 C15 . 1.330(3) no
N4 C18 . 1.329(3) no
N4 C19 . 1.335(3) no
N5 C31 . 1.330(3) no
N5 C35 . 1.334(3) no
N6 C39 . 1.332(3) no
N6 C38 . 1.332(3) no
C1 C2 . 1.373(3) no
C1 H1A . 0.9300 no
C2 C3 . 1.389(3) no
C2 H2A . 0.9300 no
C3 C4 . 1.385(3) no
C3 C6 . 1.486(3) no
C4 C5 . 1.377(3) no
C4 H4A . 0.9300 no
C5 H5A . 0.9300 no
C6 C10 . 1.384(3) no
C6 C7 . 1.386(3) no
C7 C8 . 1.377(3) no
C7 H7A . 0.9300 no
C8 H8A . 0.9300 no
C9 C10 . 1.383(3) no
C9 H9A . 0.9300 no
C10 H10A . 0.9300 no
C11 C12 . 1.384(3) no
C11 H11A . 0.9300 no
C12 C13 . 1.382(3) no
C12 H12A . 0.9300 no
C13 C14 . 1.379(3) no
C13 C16 . 1.484(3) no
C14 C15 . 1.382(3) no
C14 H14A . 0.9300 no
C15 H15A . 0.9300 no
C16 C17 . 1.385(3) no
C16 C20 . 1.389(3) no
C17 C18 . 1.383(3) no
C17 H17A . 0.9300 no
C18 H18A . 0.9300 no
C19 C20 . 1.377(3) no
C19 H19A . 0.9300 no
C20 H20A . 0.9300 no
C31 C32 . 1.375(3) no
C31 H31A . 0.9300 no
C32 C33 . 1.380(3) no
C32 H32A . 0.9300 no
C33 C34 . 1.392(3) no
C33 C36 . 1.486(3) no
C34 C35 . 1.377(3) no
C34 H34A . 0.9300 no
C35 H35A . 0.9300 no
C36 C40 . 1.383(3) no
C36 C37 . 1.396(3) no
C37 C38 . 1.381(3) no
C37 H37A . 0.9300 no
C38 H38A . 0.9300 no
C39 C40 . 1.378(3) no
C39 H39A . 0.9300 no
C40 H40A . 0.9300 no

loop_
_geom_hbond_atom_site_label_D
_geom_hbond_atom_site_label_H
_geom_hbond_atom_site_label_A
_geom_hbond_site_symmetry_A
_geom_hbond_distance_DH
_geom_hbond_distance_HA
_geom_hbond_distance_DA
_geom_hbond_angle_DHA
_geom_hbond_publ_flag
O1W H1WB N5 2_665 0.832(19) 2.029(12) 2.841(2) 166(2) yes
O1W H1WA N3 2_665 0.832(19) 2.091(13) 2.895(2) 163(2) yes
O2W H2WB N6 1_564 0.832(19) 1.974(11) 2.801(2) 173(2) yes
O2W H2WA N4 2_575 0.83(2) 2.053(10) 2.876(2) 176(2) yes
C2 H2A O4 . 0.93 2.47 3.336(3) 155 yes
C9 H9A O3 2_666 0.93 2.56 3.211(4) 128 yes
C14 H14A O2 2_665 0.93 2.52 3.414(3) 160 yes
C32 H32A O3 1_455 0.93 2.36 3.283(4) 175 yes
C34 H34A O1 2_656 0.93 2.49 3.296(3) 145 yes

loop_
_geom_torsion_atom_site_label_1
_geom_torsion_atom_site_label_2
_geom_torsion_atom_site_label_3
_geom_torsion_atom_site_label_4
_geom_torsion_site_symmetry_1
_geom_torsion
_geom_torsion_publ_flag
O2W Cu1 N1 C5 2_675 134.56(16) no
O2W Cu1 N1 C5 . -45.44(16) no
O1W Cu1 N1 C5 . -136.22(16) no
O1W Cu1 N1 C5 2_675 43.78(16) no
O2W Cu1 N1 C1 2_675 -40.26(15) no
O2W Cu1 N1 C1 . 139.74(15) no
O1W Cu1 N1 C1 . 48.97(15) no
O1W Cu1 N1 C1 2_675 -131.03(15) no
C5 N1 C1 C2 . -1.0(3) no
Cu1 N1 C1 C2 . 174.18(17) no
N1 C1 C2 C3 . -0.7(3) no
C1 C2 C3 C4 . 1.2(3) no
C1 C2 C3 C6 . -179.27(19) no
C2 C3 C4 C5 . -0.2(3) no
C6 C3 C4 C5 . -179.66(18) no
C1 N1 C5 C4 . 2.1(3) no
Cu1 N1 C5 C4 . -172.80(15) no
C3 C4 C5 N1 . -1.6(3) no
C4 C3 C6 C10 . -28.6(3) no
C2 C3 C6 C10 . 152.0(2) no
C4 C3 C6 C7 . 152.3(2) no
C2 C3 C6 C7 . -27.2(3) no
C10 C6 C7 C8 . -0.1(3) no
C3 C6 C7 C8 . 179.2(2) no
C9 N2 C8 C7 . -0.7(4) no
C6 C7 C8 N2 . 0.6(4) no
C8 N2 C9 C10 . 0.3(4) no
N2 C9 C10 C6 . 0.2(4) no
C7 C6 C10 C9 . -0.3(3) no
C3 C6 C10 C9 . -179.5(2) no
C15 N3 C11 C12 . 1.2(4) no
N3 C11 C12 C13 . -0.3(4) no
C11 C12 C13 C14 . -1.0(4) no
C11 C12 C13 C16 . 177.4(2) no
C12 C13 C14 C15 . 1.2(4) no
C16 C13 C14 C15 . -177.2(2) no
C11 N3 C15 C14 . -0.9(4) no
C13 C14 C15 N3 . -0.3(4) no
C14 C13 C16 C17 . 146.5(2) no
C12 C13 C16 C17 . -31.8(3) no
C14 C13 C16 C20 . -31.2(3) no
C12 C13 C16 C20 . 150.5(2) no
C20 C16 C17 C18 . 1.0(3) no
C13 C16 C17 C18 . -176.8(2) no
C19 N4 C18 C17 . -0.7(3) no
C16 C17 C18 N4 . -0.2(3) no
C18 N4 C19 C20 . 0.7(4) no
N4 C19 C20 C16 . 0.0(4) no
C17 C16 C20 C19 . -0.9(4) no
C13 C16 C20 C19 . 176.8(2) no
C35 N5 C31 C32 . 1.8(4) no
N5 C31 C32 C33 . -0.7(4) no
C31 C32 C33 C34 . -1.0(3) no
C31 C32 C33 C36 . 177.1(2) no
C32 C33 C34 C35 . 1.3(3) no
C36 C33 C34 C35 . -176.7(2) no
C31 N5 C35 C34 . -1.4(4) no
C33 C34 C35 N5 . -0.2(4) no
C32 C33 C36 C40 . 159.3(2) no
C34 C33 C36 C40 . -22.8(3) no
C32 C33 C36 C37 . -22.3(3) no
C34 C33 C36 C37 . 155.6(2) no
C40 C36 C37 C38 . 2.0(3) no
C33 C36 C37 C38 . -176.4(2) no
C39 N6 C38 C37 . 0.9(3) no
C36 C37 C38 N6 . -2.0(4) no
C38 N6 C39 C40 . 0.0(4) no
N6 C39 C40 C36 . 0.2(4) no
C37 C36 C40 C39 . -1.2(3) no
C33 C36 C40 C39 . 177.3(2) no
